data_4330423
loop_
_publ_author_name
'Caroline T. Saouma'
'Connie C. Lu'
'Jonas C. Peters'

_publ_section_title
;
 Mononuclear Five- and Six-Coordinate Iron Hydrazido and Hydrazine Species
;
_journal_name_full 'Inorganic Chemistry'
_journal_page_first 10043
_journal_page_last 10054
_journal_paper_doi 10.1021/ic301704f
_journal_volume 51
_journal_year 2012
_chemical_formula_sum 'C234 H178 B2 Cl1.94 Fe1.94 P6 Tl0.06'
_chemical_formula_weight 3386.59
_chemical_name_systematic
; 
 ? 
;
_space_group_IT_number 2
_symmetry_cell_setting triclinic
_symmetry_space_group_name_Hall '-P 1'
_symmetry_space_group_name_H-M 'P -1'
_atom_sites_solution_hydrogens geom
_atom_sites_solution_primary direct
_atom_sites_solution_secondary difmap
_audit_creation_method SHELXL-97
_cell_angle_alpha 75.466(2)
_cell_angle_beta 80.341(2)
_cell_angle_gamma 77.215(2)
_cell_formula_units_Z 1
_cell_length_a 13.5781(10)
_cell_length_b 15.8816(11)
_cell_length_c 22.2863(16)
_cell_measurement_reflns_used 4705
_cell_measurement_temperature 100(2)
_cell_measurement_theta_max 24.60
_cell_measurement_theta_min 2.24
_cell_volume 4504.5(6)
_computing_cell_refinement 'Bruker SMART'
_computing_data_collection 'Bruker SMART'
_computing_data_reduction 'Bruker SAINT'
_computing_molecular_graphics 'Bruker SHELXTL'
_computing_publication_material 'Bruker SHELXTL'
_computing_structure_refinement 'Bruker SHELXTL'
_computing_structure_solution 'Bruker SHELXTL'
_diffrn_ambient_temperature 100(2)
_diffrn_measured_fraction_theta_full 0.998
_diffrn_measured_fraction_theta_max 0.812
_diffrn_measurement_device_type 'CCD area detector'
_diffrn_measurement_method 'phi and omega scans'
_diffrn_radiation_monochromator graphite
_diffrn_radiation_source 'fine-focus sealed tube'
_diffrn_radiation_type MoK\a
_diffrn_radiation_wavelength 0.71073
_diffrn_reflns_av_R_equivalents 0.0605
_diffrn_reflns_av_sigmaI/netI 0.1376
_diffrn_reflns_limit_h_max 15
_diffrn_reflns_limit_h_min -15
_diffrn_reflns_limit_k_max 18
_diffrn_reflns_limit_k_min -17
_diffrn_reflns_limit_l_max 26
_diffrn_reflns_limit_l_min -26
_diffrn_reflns_number 19581
_diffrn_reflns_theta_full 13.15
_diffrn_reflns_theta_max 25.02
_diffrn_reflns_theta_min 1.47
_exptl_absorpt_coefficient_mu 0.350
_exptl_absorpt_correction_T_max 1
_exptl_absorpt_correction_T_min 0.747422
_exptl_absorpt_correction_type multi-scan
_exptl_absorpt_process_details 'SADABS (Sheldrick, 2008)'
_exptl_crystal_colour pale
_exptl_crystal_density_diffrn 1.248
_exptl_crystal_description plate
_exptl_crystal_F_000 1770
_exptl_crystal_size_max 0.15
_exptl_crystal_size_mid 0.10
_exptl_crystal_size_min 0.09
_refine_diff_density_max 1.154
_refine_diff_density_min -0.912
_refine_diff_density_rms 0.094
_refine_ls_extinction_method none
_refine_ls_goodness_of_fit_ref 1.087
_refine_ls_hydrogen_treatment constr
_refine_ls_matrix_type full
_refine_ls_number_parameters 1173
_refine_ls_number_reflns 12901
_refine_ls_number_restraints 1365
_refine_ls_restrained_S_all 1.043
_refine_ls_R_factor_all 0.1538
_refine_ls_R_factor_gt 0.0914
_refine_ls_shift/su_max 0.014
_refine_ls_shift/su_mean 0.000
_refine_ls_structure_factor_coef Fsqd
_refine_ls_weighting_details 'calc w=1/[\s^2^(Fo^2^)+(0.0876P)^2^+12.7100P] where P=(Fo^2^+2Fc^2^)/3'
_refine_ls_weighting_scheme calc
_refine_ls_wR_factor_gt 0.2151
_refine_ls_wR_factor_ref 0.2460
_reflns_number_gt 7575
_reflns_number_total 12901
_reflns_threshold_expression >2sigma(I)
_cod_data_source_file ic301704f_si_002_01.cif
_cod_data_source_block FeCl
_cod_database_code 4330423

loop_
_symmetry_equiv_pos_as_xyz
'x, y, z'
'-x, -y, -z'

loop_
_atom_site_label
_atom_site_type_symbol
_atom_site_fract_x
_atom_site_fract_y
_atom_site_fract_z
_atom_site_U_iso_or_equiv
_atom_site_adp_type
_atom_site_occupancy
_atom_site_symmetry_multiplicity
_atom_site_calc_flag
_atom_site_refinement_flags
_atom_site_disorder_assembly
_atom_site_disorder_group
Fe Fe 0.85235(10) 0.28042(7) 0.22438(5) 0.0275(3) Uani 0.9720(12) 1 d PU A 1
Cl Cl 1.01852(15) 0.27113(16) 0.21103(11) 0.0501(6) Uani 0.9720(12) 1 d PU A 1
Tl1 Tl 0.9226(13) 0.2775(7) 0.2218(5) 0.047(3) Uani 0.0280(12) 1 d PDU A 2
P1 P 0.74101(14) 0.29677(12) 0.14435(9) 0.0234(4) Uani 1 1 d DU . .
P2 P 0.79146(14) 0.15062(12) 0.28958(8) 0.0246(5) Uani 1 1 d DU . .
P3 P 0.72658(14) 0.37643(12) 0.27889(8) 0.0252(5) Uani 1 1 d DU . .
B1 B 0.5928(7) 0.2613(5) 0.2597(4) 0.0278(17) Uani 1 1 d DU . .
C1 C 0.4735(6) 0.2506(6) 0.2756(4) 0.036(2) Uani 0.841(14) 1 d PDU A 1
C2 C 0.4176(7) 0.2309(8) 0.2362(5) 0.057(3) Uani 0.841(14) 1 d PDU A 1
H2 H 0.4503 0.2264 0.1957 0.068 Uiso 0.841(14) 1 calc PR A 1
C3 C 0.3182(8) 0.2172(9) 0.2506(6) 0.075(4) Uani 0.841(14) 1 d PDU A 1
H3 H 0.2847 0.2041 0.2208 0.090 Uiso 0.841(14) 1 calc PR A 1
C4 C 0.2693(9) 0.2232(9) 0.3090(6) 0.068(4) Uani 0.841(14) 1 d PDU A 1
H4 H 0.2013 0.2139 0.3203 0.082 Uiso 0.841(14) 1 calc PR A 1
C5 C 0.3195(9) 0.2428(11) 0.3512(7) 0.069(4) Uani 0.841(14) 1 d PDU A 1
H5 H 0.2863 0.2466 0.3917 0.083 Uiso 0.841(14) 1 calc PR A 1
C6 C 0.4189(8) 0.2570(8) 0.3342(5) 0.054(3) Uani 0.841(14) 1 d PDU A 1
H6 H 0.4513 0.2719 0.3637 0.065 Uiso 0.841(14) 1 calc PR A 1
C1A C 0.4712(14) 0.261(2) 0.2792(15) 0.044(6) Uani 0.159(14) 1 d PDU A 2
C2A C 0.3971(19) 0.301(4) 0.2393(18) 0.060(10) Uani 0.159(14) 1 d PDU A 2
H2A H 0.4187 0.3303 0.1981 0.072 Uiso 0.159(14) 1 calc PR A 2
C3A C 0.293(2) 0.301(4) 0.256(2) 0.080(11) Uani 0.159(14) 1 d PDU A 2
H3A H 0.2462 0.3297 0.2264 0.096 Uiso 0.159(14) 1 calc PR A 2
C4A C 0.261(3) 0.260(4) 0.315(3) 0.074(12) Uani 0.159(14) 1 d PDU A 2
H4A H 0.1902 0.2601 0.3277 0.089 Uiso 0.159(14) 1 calc PR A 2
C5A C 0.329(3) 0.218(5) 0.357(2) 0.066(10) Uani 0.159(14) 1 d PDU A 2
H5A H 0.3070 0.1876 0.3983 0.079 Uiso 0.159(14) 1 calc PR A 2
C6A C 0.432(3) 0.220(4) 0.3388(18) 0.053(10) Uani 0.159(14) 1 d PDU A 2
H6A H 0.4780 0.1924 0.3686 0.063 Uiso 0.159(14) 1 calc PR A 2
C7 C 0.6128(5) 0.3102(4) 0.1836(3) 0.0268(16) Uani 1 1 d U A .
H7A H 0.5864 0.3744 0.1793 0.032 Uiso 1 1 calc R . .
H7B H 0.5709 0.2881 0.1609 0.032 Uiso 1 1 calc R . .
C8 C 0.6623(5) 0.1597(4) 0.2747(3) 0.0244(15) Uani 1 1 d U A .
H8A H 0.6646 0.1328 0.2388 0.029 Uiso 1 1 calc R . .
H8B H 0.6269 0.1239 0.3115 0.029 Uiso 1 1 calc R . .
C9 C 0.6183(6) 0.3217(4) 0.3043(3) 0.0286(16) Uani 1 1 d U A .
H9A H 0.6278 0.2827 0.3460 0.034 Uiso 1 1 calc R . .
H9B H 0.5572 0.3678 0.3098 0.034 Uiso 1 1 calc R . .
C10 C 0.7365(5) 0.3770(4) 0.0692(3) 0.0269(16) Uani 1 1 d U A .
C11 C 0.6641(5) 0.4543(4) 0.0627(3) 0.0224(15) Uani 1 1 d U . .
H11 H 0.6151 0.4641 0.0973 0.027 Uiso 1 1 calc R A .
C12 C 0.6611(5) 0.5187(5) 0.0064(3) 0.0247(15) Uani 1 1 d U A .
C13 C 0.7339(5) 0.5010(5) -0.0441(3) 0.0282(16) Uani 1 1 d U . .
H13 H 0.7321 0.5427 -0.0829 0.034 Uiso 1 1 calc R A .
C14 C 0.8070(5) 0.4259(5) -0.0391(3) 0.0266(16) Uani 1 1 d U A .
C15 C 0.8111(5) 0.3636(5) 0.0190(3) 0.0270(16) Uani 1 1 d U . .
H15 H 0.8642 0.3130 0.0238 0.032 Uiso 1 1 calc R A .
C16 C 0.5856(5) 0.6033(5) 0.0020(3) 0.0237(15) Uani 1 1 d U . .
C17 C 0.4893(5) 0.6057(5) 0.0344(3) 0.0284(16) Uani 1 1 d U A .
H17 H 0.4697 0.5521 0.0583 0.034 Uiso 1 1 calc R . .
C18 C 0.4209(6) 0.6852(5) 0.0327(3) 0.0330(17) Uani 1 1 d U . .
H18 H 0.3552 0.6864 0.0557 0.040 Uiso 1 1 calc R A .
C19 C 0.4494(6) 0.7622(5) -0.0029(4) 0.0387(19) Uani 1 1 d U A .
H19 H 0.4026 0.8167 -0.0046 0.046 Uiso 1 1 calc R . .
C20 C 0.5440(6) 0.7613(5) -0.0357(3) 0.0363(18) Uani 1 1 d U . .
H20 H 0.5627 0.8151 -0.0598 0.044 Uiso 1 1 calc R A .
C21 C 0.6128(6) 0.6821(5) -0.0340(3) 0.0295(17) Uani 1 1 d U A .
H21 H 0.6783 0.6815 -0.0572 0.035 Uiso 1 1 calc R . .
C22 C 0.8857(6) 0.4124(5) -0.0932(3) 0.0326(17) Uani 1 1 d U . .
C23 C 0.9128(6) 0.4855(6) -0.1366(3) 0.0384(19) Uani 1 1 d U A .
H23 H 0.8829 0.5431 -0.1303 0.046 Uiso 1 1 calc R . .
C24 C 0.9812(6) 0.4773(7) -0.1884(4) 0.053(2) Uani 1 1 d U . .
H24 H 0.9982 0.5284 -0.2176 0.063 Uiso 1 1 calc R A .
C25 C 1.0246(6) 0.3944(8) -0.1972(4) 0.055(2) Uani 1 1 d U A .
H25 H 1.0715 0.3882 -0.2334 0.066 Uiso 1 1 calc R . .
C26 C 1.0014(6) 0.3174(7) -0.1537(4) 0.053(2) Uani 1 1 d U . .
H26 H 1.0327 0.2598 -0.1596 0.063 Uiso 1 1 calc R A .
C27 C 0.9308(6) 0.3295(6) -0.1020(4) 0.0377(19) Uani 1 1 d U A .
H27 H 0.9134 0.2791 -0.0722 0.045 Uiso 1 1 calc R . .
C28 C 0.7707(5) 0.1882(4) 0.1236(3) 0.0198(14) Uani 1 1 d U A .
C29 C 0.6951(5) 0.1454(4) 0.1181(3) 0.0199(14) Uani 1 1 d U . .
H29 H 0.6261 0.1748 0.1220 0.024 Uiso 1 1 calc R A .
C30 C 0.7178(5) 0.0612(4) 0.1071(3) 0.0204(14) Uani 1 1 d U A .
C31 C 0.8208(5) 0.0191(5) 0.1030(3) 0.0229(15) Uani 1 1 d U . .
H31 H 0.8372 -0.0401 0.0975 0.028 Uiso 1 1 calc R A .
C32 C 0.8995(5) 0.0600(4) 0.1065(3) 0.0199(14) Uani 1 1 d U A .
C33 C 0.8716(5) 0.1460(4) 0.1188(3) 0.0219(15) Uani 1 1 d U . .
H33 H 0.9228 0.1750 0.1239 0.026 Uiso 1 1 calc R A .
C34 C 0.6383(5) 0.0148(5) 0.1029(3) 0.0260(16) Uani 1 1 d U . .
C35 C 0.5468(5) 0.0182(5) 0.1431(4) 0.0351(18) Uani 1 1 d U A .
H35 H 0.5343 0.0527 0.1738 0.042 Uiso 1 1 calc R . .
C36 C 0.4754(6) -0.0281(6) 0.1384(4) 0.049(2) Uani 1 1 d U . .
H36 H 0.4139 -0.0251 0.1660 0.059 Uiso 1 1 calc R A .
C37 C 0.4908(7) -0.0785(6) 0.0948(5) 0.053(2) Uani 1 1 d U A .
H37 H 0.4409 -0.1108 0.0927 0.064 Uiso 1 1 calc R . .
C38 C 0.5787(7) -0.0819(5) 0.0544(4) 0.046(2) Uani 1 1 d U . .
H38 H 0.5889 -0.1152 0.0232 0.056 Uiso 1 1 calc R A .
C39 C 0.6526(6) -0.0371(5) 0.0586(4) 0.0347(18) Uani 1 1 d U A .
H39 H 0.7141 -0.0416 0.0311 0.042 Uiso 1 1 calc R . .
C40 C 1.0073(5) 0.0149(5) 0.1003(3) 0.0264(16) Uani 1 1 d U . .
C41 C 1.0379(6) -0.0538(5) 0.0681(4) 0.0363(18) Uani 1 1 d U A .
H41 H 0.9887 -0.0733 0.0518 0.044 Uiso 1 1 calc R . .
C42 C 1.1380(6) -0.0925(6) 0.0600(4) 0.046(2) Uani 1 1 d U . .
H42 H 1.1573 -0.1390 0.0382 0.055 Uiso 1 1 calc R A .
C43 C 1.2102(6) -0.0665(6) 0.0823(4) 0.050(2) Uani 1 1 d U A .
H43 H 1.2795 -0.0941 0.0756 0.060 Uiso 1 1 calc R . .
C44 C 1.1835(6) -0.0003(6) 0.1146(4) 0.048(2) Uani 1 1 d U . .
H44 H 1.2340 0.0184 0.1302 0.058 Uiso 1 1 calc R A .
C45 C 1.0809(6) 0.0398(5) 0.1243(3) 0.0352(18) Uani 1 1 d U A .
H45 H 1.0620 0.0846 0.1477 0.042 Uiso 1 1 calc R . .
C46 C 0.8616(5) 0.0400(5) 0.2838(3) 0.0245(15) Uani 1 1 d U A .
C47 C 0.8119(5) -0.0245(4) 0.2780(3) 0.0218(15) Uani 1 1 d U . .
H47 H 0.7418 -0.0092 0.2725 0.026 Uiso 1 1 calc R A .
C48 C 0.8634(5) -0.1117(4) 0.2800(3) 0.0223(15) Uani 1 1 d U A .
C49 C 0.9654(5) -0.1321(5) 0.2883(3) 0.0286(16) Uani 1 1 d U . .
H49 H 1.0010 -0.1912 0.2901 0.034 Uiso 1 1 calc R A .
C50 C 1.0175(5) -0.0685(5) 0.2940(3) 0.0290(16) Uani 1 1 d U A .
C51 C 0.9640(5) 0.0181(5) 0.2910(3) 0.0278(16) Uani 1 1 d U . .
H51 H 0.9985 0.0625 0.2940 0.033 Uiso 1 1 calc R A .
C52 C 0.8051(5) -0.1780(4) 0.2760(3) 0.0231(15) Uani 1 1 d U . .
C53 C 0.7360(5) -0.1594(5) 0.2332(3) 0.0284(16) Uani 1 1 d U A .
H53 H 0.7272 -0.1032 0.2050 0.034 Uiso 1 1 calc R . .
C54 C 0.6800(6) -0.2197(5) 0.2304(3) 0.0335(18) Uani 1 1 d U . .
H54 H 0.6333 -0.2052 0.2004 0.040 Uiso 1 1 calc R A .
C55 C 0.6911(6) -0.3009(5) 0.2708(3) 0.0312(17) Uani 1 1 d U A .
H55 H 0.6529 -0.3431 0.2684 0.037 Uiso 1 1 calc R . .
C56 C 0.7578(6) -0.3213(5) 0.3147(4) 0.0331(17) Uani 1 1 d U . .
H56 H 0.7645 -0.3772 0.3432 0.040 Uiso 1 1 calc R A .
C57 C 0.8151(5) -0.2605(5) 0.3174(3) 0.0287(16) Uani 1 1 d U A .
H57 H 0.8614 -0.2751 0.3476 0.034 Uiso 1 1 calc R . .
C58 C 1.1267(6) -0.0919(5) 0.3045(3) 0.0330(17) Uani 1 1 d U . .
C59 C 1.1661(6) -0.1769(6) 0.3391(4) 0.0406(19) Uani 1 1 d U A .
H59 H 1.1225 -0.2187 0.3550 0.049 Uiso 1 1 calc R . .
C60 C 1.2656(6) -0.2001(6) 0.3500(4) 0.045(2) Uani 1 1 d U . .
H60 H 1.2914 -0.2579 0.3724 0.054 Uiso 1 1 calc R A .
C61 C 1.3295(6) -0.1378(6) 0.3277(4) 0.049(2) Uani 1 1 d U A .
H61 H 1.3987 -0.1533 0.3353 0.059 Uiso 1 1 calc R . .
C62 C 1.2922(6) -0.0542(6) 0.2947(4) 0.044(2) Uani 1 1 d U . .
H62 H 1.3352 -0.0118 0.2799 0.053 Uiso 1 1 calc R A .
C63 C 1.1919(6) -0.0326(6) 0.2832(4) 0.0400(19) Uani 1 1 d U A .
H63 H 1.1670 0.0250 0.2600 0.048 Uiso 1 1 calc R . .
C64 C 0.7884(5) 0.1429(4) 0.3734(3) 0.0217(15) Uani 1 1 d U A .
C65 C 0.7081(5) 0.1159(5) 0.4160(3) 0.0278(16) Uani 1 1 d U . .
H65 H 0.6515 0.1047 0.4014 0.033 Uiso 1 1 calc R A .
C66 C 0.7097(6) 0.1050(5) 0.4801(3) 0.0321(17) Uani 1 1 d U A .
C67 C 0.7956(5) 0.1158(5) 0.5009(3) 0.0300(17) Uani 1 1 d U . .
H67 H 0.7998 0.1031 0.5445 0.036 Uiso 1 1 calc R A .
C68 C 0.8767(5) 0.1453(5) 0.4588(3) 0.0267(16) Uani 1 1 d U A .
C69 C 0.8712(5) 0.1583(4) 0.3953(3) 0.0232(15) Uani 1 1 d U . .
H69 H 0.9254 0.1784 0.3663 0.028 Uiso 1 1 calc R A .
C70 C 0.6205(6) 0.0813(6) 0.5246(3) 0.0367(18) Uani 1 1 d U . .
C71 C 0.5231(7) 0.1274(7) 0.5138(5) 0.060(3) Uani 1 1 d U A .
H71 H 0.5142 0.1723 0.4768 0.072 Uiso 1 1 calc R . .
C72 C 0.4394(7) 0.1096(8) 0.5555(5) 0.078(3) Uani 1 1 d U . .
H72 H 0.3737 0.1430 0.5479 0.094 Uiso 1 1 calc R A .
C73 C 0.4513(8) 0.0436(7) 0.6081(5) 0.063(3) Uani 1 1 d U A .
H73 H 0.3937 0.0329 0.6376 0.076 Uiso 1 1 calc R . .
C74 C 0.5459(7) -0.0080(7) 0.6192(4) 0.057(2) Uani 1 1 d U . .
H74 H 0.5531 -0.0560 0.6545 0.069 Uiso 1 1 calc R A .
C75 C 0.6303(7) 0.0125(6) 0.5771(4) 0.047(2) Uani 1 1 d U A .
H75 H 0.6959 -0.0214 0.5846 0.057 Uiso 1 1 calc R . .
C76 C 0.9666(5) 0.1607(5) 0.4813(3) 0.0285(16) Uani 1 1 d U . .
C77 C 1.0128(6) 0.1003(5) 0.5310(3) 0.0319(17) Uani 1 1 d U A .
H77 H 0.9865 0.0480 0.5502 0.038 Uiso 1 1 calc R . .
C78 C 1.0949(6) 0.1152(5) 0.5523(4) 0.0371(19) Uani 1 1 d U . .
H78 H 1.1253 0.0729 0.5856 0.045 Uiso 1 1 calc R A .
C79 C 1.1344(6) 0.1921(6) 0.5255(4) 0.0388(19) Uani 1 1 d U A .
H79 H 1.1909 0.2029 0.5405 0.047 Uiso 1 1 calc R . .
C80 C 1.0888(6) 0.2530(6) 0.4762(4) 0.0393(19) Uani 1 1 d U . .
H80 H 1.1141 0.3059 0.4574 0.047 Uiso 1 1 calc R A .
C81 C 1.0071(5) 0.2362(5) 0.4547(3) 0.0303(17) Uani 1 1 d U A .
H81 H 0.9777 0.2776 0.4207 0.036 Uiso 1 1 calc R . .
C82 C 0.7581(5) 0.4067(5) 0.3460(3) 0.0266(15) Uani 1 1 d U A .
C83 C 0.6919(5) 0.4034(5) 0.4012(3) 0.0278(16) Uani 1 1 d U . .
H83 H 0.6288 0.3856 0.4037 0.033 Uiso 1 1 calc R A .
C84 C 0.7159(5) 0.4255(5) 0.4525(3) 0.0292(17) Uani 1 1 d U A .
C85 C 0.8072(5) 0.4529(5) 0.4478(3) 0.0303(17) Uani 1 1 d U . .
H85 H 0.8243 0.4684 0.4827 0.036 Uiso 1 1 calc R A .
C86 C 0.8752(5) 0.4584(5) 0.3928(3) 0.0295(16) Uani 1 1 d U A .
C87 C 0.8481(5) 0.4336(5) 0.3428(3) 0.0278(16) Uani 1 1 d U . .
H87 H 0.8937 0.4356 0.3053 0.033 Uiso 1 1 calc R A .
C88 C 0.6437(6) 0.4215(6) 0.5115(3) 0.0352(18) Uani 1 1 d U . .
C89 C 0.5833(6) 0.3573(6) 0.5292(3) 0.0410(19) Uani 1 1 d U A .
H89 H 0.5878 0.3165 0.5037 0.049 Uiso 1 1 calc R . .
C90 C 0.5155(6) 0.3524(6) 0.5846(4) 0.049(2) Uani 1 1 d U . .
H90 H 0.4735 0.3089 0.5964 0.059 Uiso 1 1 calc R A .
C91 C 0.5108(7) 0.4113(7) 0.6215(4) 0.055(2) Uani 1 1 d U A .
H91 H 0.4664 0.4076 0.6595 0.066 Uiso 1 1 calc R . .
C92 C 0.5700(6) 0.4756(7) 0.6037(4) 0.053(2) Uani 1 1 d U . .
H92 H 0.5653 0.5163 0.6292 0.063 Uiso 1 1 calc R A .
C93 C 0.6361(6) 0.4815(6) 0.5490(4) 0.044(2) Uani 1 1 d U A .
H93 H 0.6763 0.5263 0.5371 0.053 Uiso 1 1 calc R . .
C94 C 0.9704(6) 0.4907(5) 0.3874(4) 0.0386(18) Uani 1 1 d U . .
C95 C 0.9739(6) 0.5586(6) 0.4155(4) 0.0428(19) Uani 1 1 d U A .
H95 H 0.9151 0.5814 0.4405 0.051 Uiso 1 1 calc R . .
C96 C 1.0610(7) 0.5941(6) 0.4078(4) 0.052(2) Uani 1 1 d U . .
H96 H 1.0613 0.6411 0.4271 0.063 Uiso 1 1 calc R A .
C97 C 1.1469(7) 0.5610(7) 0.3724(4) 0.058(2) Uani 1 1 d U A .
H97 H 1.2064 0.5856 0.3667 0.070 Uiso 1 1 calc R . .
C98 C 1.1468(7) 0.4919(7) 0.3450(4) 0.056(2) Uani 1 1 d U . .
H98 H 1.2068 0.4686 0.3212 0.067 Uiso 1 1 calc R A .
C99 C 1.0601(6) 0.4565(6) 0.3521(4) 0.046(2) Uani 1 1 d U A .
H99 H 1.0609 0.4090 0.3332 0.055 Uiso 1 1 calc R . .
C100 C 0.6832(5) 0.4809(4) 0.2261(3) 0.0200(14) Uani 1 1 d U A .
C101 C 0.5807(5) 0.5223(4) 0.2305(3) 0.0214(15) Uani 1 1 d U . .
H101 H 0.5338 0.4957 0.2622 0.026 Uiso 1 1 calc R A .
C102 C 0.5454(5) 0.6016(4) 0.1896(3) 0.0187(14) Uani 1 1 d U A .
C103 C 0.6163(5) 0.6395(4) 0.1430(3) 0.0201(15) Uani 1 1 d U . .
H103 H 0.5938 0.6935 0.1147 0.024 Uiso 1 1 calc R A .
C104 C 0.7194(5) 0.5996(4) 0.1372(3) 0.0193(14) Uani 1 1 d U A .
C105 C 0.7506(5) 0.5200(4) 0.1790(3) 0.0222(15) Uani 1 1 d U . .
H105 H 0.8200 0.4917 0.1750 0.027 Uiso 1 1 calc R A .
C106 C 0.4359(5) 0.6414(4) 0.1947(3) 0.0208(14) Uani 1 1 d U . .
C107 C 0.3625(5) 0.5902(5) 0.1998(3) 0.0273(16) Uani 1 1 d U A .
H107 H 0.3827 0.5288 0.2007 0.033 Uiso 1 1 calc R . .
C108 C 0.2597(5) 0.6288(5) 0.2036(3) 0.0325(17) Uani 1 1 d U . .
H108 H 0.2100 0.5939 0.2060 0.039 Uiso 1 1 calc R A .
C109 C 0.2301(6) 0.7166(5) 0.2040(3) 0.0359(18) Uani 1 1 d U A .
H109 H 0.1599 0.7426 0.2068 0.043 Uiso 1 1 calc R . .
C110 C 0.3017(6) 0.7673(5) 0.2003(4) 0.0355(18) Uani 1 1 d U . .
H110 H 0.2804 0.8283 0.2009 0.043 Uiso 1 1 calc R A .
C111 C 0.4045(5) 0.7307(5) 0.1956(3) 0.0276(16) Uani 1 1 d U A .
H111 H 0.4533 0.7664 0.1930 0.033 Uiso 1 1 calc R . .
C112 C 0.7890(5) 0.6383(4) 0.0830(3) 0.0210(15) Uani 1 1 d U . .
C113 C 0.7834(5) 0.7288(5) 0.0635(3) 0.0265(16) Uani 1 1 d U A .
H113 H 0.7386 0.7669 0.0871 0.032 Uiso 1 1 calc R . .
C114 C 0.8410(6) 0.7644(5) 0.0109(4) 0.0350(19) Uani 1 1 d U . .
H114 H 0.8367 0.8268 -0.0012 0.042 Uiso 1 1 calc R A .
C115 C 0.9050(5) 0.7113(5) -0.0246(4) 0.0339(18) Uani 1 1 d U A .
H115 H 0.9429 0.7365 -0.0621 0.041 Uiso 1 1 calc R . .
C116 C 0.9138(5) 0.6201(5) -0.0052(3) 0.0314(18) Uani 1 1 d U . .
H116 H 0.9590 0.5825 -0.0290 0.038 Uiso 1 1 calc R A .
C117 C 0.8571(5) 0.5838(5) 0.0487(3) 0.0255(16) Uani 1 1 d U A .
H117 H 0.8646 0.5213 0.0623 0.031 Uiso 1 1 calc R . .

loop_
_atom_site_aniso_label
_atom_site_aniso_U_11
_atom_site_aniso_U_22
_atom_site_aniso_U_33
_atom_site_aniso_U_23
_atom_site_aniso_U_13
_atom_site_aniso_U_12
Fe 0.0283(8) 0.0280(7) 0.0232(6) -0.0039(5) 0.0009(5) -0.0039(5)
Cl 0.0283(11) 0.0639(16) 0.0593(15) -0.0151(13) -0.0009(10) -0.0128(11)
Tl1 0.045(3) 0.049(3) 0.047(3) -0.0089(11) -0.0058(10) -0.0095(11)
P1 0.0251(10) 0.0175(10) 0.0263(10) -0.0026(8) -0.0061(8) -0.0017(8)
P2 0.0355(11) 0.0215(10) 0.0165(10) -0.0022(8) -0.0012(8) -0.0089(9)
P3 0.0321(11) 0.0203(10) 0.0159(10) -0.0002(8) 0.0014(8) 0.0028(8)
B1 0.041(4) 0.016(4) 0.020(4) -0.002(3) -0.003(3) 0.004(3)
C1 0.034(4) 0.032(5) 0.031(5) 0.004(4) -0.003(3) 0.001(4)
C2 0.050(6) 0.084(9) 0.035(5) 0.003(6) -0.006(4) -0.027(6)
C3 0.051(6) 0.116(12) 0.061(7) -0.002(7) -0.007(5) -0.042(7)
C4 0.036(6) 0.081(9) 0.079(7) -0.011(7) 0.003(5) -0.005(6)
C5 0.049(6) 0.085(11) 0.066(7) -0.021(7) 0.022(6) -0.011(7)
C6 0.055(6) 0.056(8) 0.049(6) -0.017(6) 0.006(5) -0.010(6)
C1A 0.041(7) 0.042(15) 0.041(13) -0.001(13) 0.002(8) -0.005(8)
C2A 0.038(9) 0.07(2) 0.051(15) 0.014(17) 0.003(11) -0.001(17)
C3A 0.037(10) 0.10(2) 0.077(16) 0.009(18) 0.008(14) 0.002(18)
C4A 0.033(13) 0.09(2) 0.070(17) -0.005(18) 0.019(12) 0.007(18)
C5A 0.045(12) 0.075(19) 0.063(15) -0.007(16) 0.016(12) -0.005(16)
C6A 0.045(11) 0.060(19) 0.045(13) 0.002(15) 0.000(10) -0.013(15)
C7 0.039(4) 0.016(4) 0.020(3) -0.004(3) -0.003(3) 0.004(3)
C8 0.041(4) 0.015(3) 0.015(4) 0.001(3) -0.008(3) -0.002(3)
C9 0.046(4) 0.016(4) 0.015(4) 0.005(3) 0.002(3) -0.003(3)
C10 0.038(4) 0.017(3) 0.024(3) -0.003(3) 0.004(3) -0.008(3)
C11 0.025(4) 0.022(4) 0.021(3) -0.006(3) 0.004(3) -0.008(3)
C12 0.034(4) 0.025(4) 0.019(4) -0.002(3) -0.006(3) -0.012(3)
C13 0.035(4) 0.028(4) 0.021(4) -0.001(3) 0.003(3) -0.015(3)
C14 0.030(4) 0.031(4) 0.025(4) -0.012(3) 0.002(3) -0.017(3)
C15 0.030(4) 0.021(4) 0.031(4) -0.009(3) 0.001(3) -0.006(3)
C16 0.032(4) 0.024(3) 0.016(4) -0.004(3) -0.008(3) -0.004(3)
C17 0.032(4) 0.026(4) 0.027(4) 0.001(3) -0.013(3) -0.008(3)
C18 0.034(4) 0.035(4) 0.032(4) -0.012(4) -0.012(3) 0.000(3)
C19 0.051(5) 0.027(4) 0.035(5) -0.004(4) -0.023(4) 0.009(4)
C20 0.062(5) 0.019(4) 0.027(4) 0.007(3) -0.020(4) -0.010(4)
C21 0.034(4) 0.030(4) 0.024(4) -0.002(3) -0.005(3) -0.009(3)
C22 0.030(4) 0.050(5) 0.023(4) -0.015(3) -0.001(3) -0.015(3)
C23 0.029(4) 0.062(5) 0.026(4) -0.004(4) -0.001(3) -0.020(4)
C24 0.039(5) 0.090(6) 0.031(5) -0.011(5) 0.003(4) -0.024(5)
C25 0.033(5) 0.113(7) 0.024(4) -0.025(5) 0.004(4) -0.019(5)
C26 0.031(5) 0.082(6) 0.051(5) -0.036(5) -0.002(4) 0.000(4)
C27 0.031(4) 0.057(5) 0.031(4) -0.020(4) -0.001(3) -0.009(4)
C28 0.025(3) 0.016(3) 0.013(3) 0.005(3) -0.003(3) -0.001(3)
C29 0.021(3) 0.021(3) 0.012(3) 0.003(3) -0.005(3) 0.003(3)
C30 0.028(3) 0.016(3) 0.012(3) 0.004(3) 0.001(3) -0.004(3)
C31 0.033(3) 0.019(4) 0.013(3) 0.001(3) -0.004(3) -0.003(3)
C32 0.026(3) 0.018(3) 0.009(3) 0.008(3) -0.002(3) -0.002(3)
C33 0.025(3) 0.025(4) 0.013(3) 0.007(3) -0.005(3) -0.010(3)
C34 0.025(3) 0.021(4) 0.027(4) 0.008(3) -0.010(3) -0.006(3)
C35 0.032(4) 0.040(5) 0.031(4) 0.005(4) -0.009(3) -0.014(4)
C36 0.037(5) 0.055(6) 0.051(5) 0.016(4) -0.011(4) -0.026(4)
C37 0.057(5) 0.037(5) 0.065(6) 0.019(4) -0.035(4) -0.026(5)
C38 0.070(6) 0.027(5) 0.047(5) 0.007(4) -0.027(4) -0.019(4)
C39 0.045(4) 0.026(4) 0.035(4) -0.003(3) -0.018(4) -0.006(3)
C40 0.027(3) 0.026(4) 0.014(4) 0.009(3) 0.000(3) 0.001(3)
C41 0.032(4) 0.034(5) 0.035(5) -0.004(4) 0.003(3) 0.002(3)
C42 0.043(5) 0.038(5) 0.037(5) 0.006(4) 0.006(4) 0.011(4)
C43 0.031(4) 0.066(6) 0.026(5) 0.009(4) 0.007(4) 0.016(4)
C44 0.025(4) 0.069(6) 0.037(5) 0.005(4) 0.001(4) -0.001(4)
C45 0.031(4) 0.043(5) 0.022(4) 0.006(3) -0.008(3) 0.002(3)
C46 0.029(4) 0.026(3) 0.017(4) -0.005(3) -0.003(3) -0.002(3)
C47 0.025(4) 0.021(3) 0.017(4) 0.000(3) -0.002(3) -0.003(3)
C48 0.026(3) 0.023(3) 0.015(3) -0.003(3) -0.002(3) 0.000(3)
C49 0.030(4) 0.027(4) 0.027(4) -0.007(3) -0.005(3) 0.001(3)
C50 0.024(3) 0.042(4) 0.019(4) -0.006(3) 0.001(3) -0.006(3)
C51 0.029(3) 0.029(4) 0.026(4) -0.007(3) 0.004(3) -0.012(3)
C52 0.029(4) 0.022(3) 0.019(4) -0.012(3) 0.003(3) -0.002(3)
C53 0.032(4) 0.027(4) 0.026(4) -0.002(3) -0.007(3) -0.009(3)
C54 0.035(4) 0.045(5) 0.024(4) -0.007(3) -0.012(3) -0.012(4)
C55 0.042(4) 0.031(4) 0.025(4) -0.009(3) 0.000(3) -0.016(4)
C56 0.044(5) 0.019(4) 0.034(4) -0.005(3) -0.004(3) -0.003(3)
C57 0.026(4) 0.024(4) 0.031(4) -0.002(3) -0.005(3) 0.003(3)
C58 0.031(4) 0.045(4) 0.028(4) -0.017(4) -0.003(3) -0.006(3)
C59 0.032(4) 0.051(5) 0.037(5) -0.015(4) 0.002(3) -0.002(4)
C60 0.039(4) 0.057(5) 0.040(5) -0.014(4) -0.013(4) -0.002(4)
C61 0.030(4) 0.072(6) 0.051(6) -0.030(5) -0.004(4) -0.004(4)
C62 0.035(4) 0.068(5) 0.035(5) -0.015(4) -0.004(4) -0.017(4)
C63 0.032(4) 0.057(5) 0.035(5) -0.014(4) -0.002(3) -0.014(4)
C64 0.032(4) 0.015(4) 0.018(3) -0.002(3) -0.006(3) -0.003(3)
C65 0.033(4) 0.028(4) 0.022(3) -0.001(3) -0.003(3) -0.011(3)
C66 0.043(4) 0.033(4) 0.023(4) -0.005(3) 0.005(3) -0.021(4)
C67 0.036(4) 0.036(5) 0.016(4) 0.002(3) -0.003(3) -0.010(3)
C68 0.033(4) 0.022(4) 0.024(4) -0.003(3) -0.004(3) -0.004(3)
C69 0.032(4) 0.020(4) 0.013(3) 0.003(3) 0.000(3) -0.005(3)
C70 0.041(4) 0.051(5) 0.022(4) -0.007(3) 0.005(3) -0.026(4)
C71 0.044(4) 0.067(6) 0.054(6) 0.005(5) 0.005(4) -0.014(4)
C72 0.041(5) 0.085(8) 0.087(8) 0.008(6) 0.015(5) -0.015(5)
C73 0.066(5) 0.077(7) 0.052(6) -0.020(5) 0.023(5) -0.041(5)
C74 0.065(5) 0.087(7) 0.028(5) 0.003(5) -0.006(4) -0.049(5)
C75 0.054(5) 0.068(6) 0.023(4) -0.001(4) 0.000(4) -0.030(4)
C76 0.024(4) 0.038(4) 0.020(4) -0.005(3) 0.000(3) -0.005(3)
C77 0.040(4) 0.031(4) 0.022(4) 0.002(3) -0.004(3) -0.009(3)
C78 0.040(4) 0.044(5) 0.024(4) -0.002(4) -0.012(3) -0.001(4)
C79 0.026(4) 0.063(5) 0.029(4) -0.009(4) -0.007(3) -0.009(4)
C80 0.039(5) 0.044(5) 0.035(5) 0.000(4) -0.006(4) -0.018(4)
C81 0.029(4) 0.034(4) 0.026(4) -0.002(3) -0.005(3) -0.005(3)
C82 0.028(4) 0.026(4) 0.017(3) 0.005(3) -0.006(3) 0.005(3)
C83 0.025(4) 0.034(4) 0.020(3) -0.007(3) 0.000(3) 0.000(3)
C84 0.025(4) 0.035(4) 0.021(4) -0.002(3) -0.003(3) 0.004(3)
C85 0.036(4) 0.032(4) 0.021(4) -0.005(3) -0.008(3) 0.000(3)
C86 0.033(4) 0.020(4) 0.027(4) 0.011(3) -0.010(3) 0.001(3)
C87 0.025(4) 0.027(4) 0.019(4) 0.008(3) -0.004(3) 0.008(3)
C88 0.027(4) 0.057(5) 0.016(4) -0.004(3) -0.005(3) 0.002(3)
C89 0.029(4) 0.063(6) 0.022(4) -0.001(4) -0.002(3) -0.001(4)
C90 0.037(5) 0.069(6) 0.032(5) -0.009(4) 0.004(4) 0.003(4)
C91 0.046(5) 0.075(7) 0.034(5) -0.009(4) 0.007(4) 0.000(4)
C92 0.042(5) 0.077(6) 0.036(5) -0.026(5) -0.004(4) 0.011(4)
C93 0.038(5) 0.060(6) 0.027(4) -0.005(4) -0.006(3) 0.001(4)
C94 0.042(4) 0.038(5) 0.026(4) 0.018(3) -0.016(3) -0.007(4)
C95 0.045(4) 0.044(5) 0.031(5) 0.018(4) -0.013(4) -0.014(4)
C96 0.054(5) 0.060(6) 0.044(5) 0.012(4) -0.029(4) -0.022(4)
C97 0.044(5) 0.083(7) 0.043(6) 0.023(5) -0.019(4) -0.036(5)
C98 0.038(4) 0.071(7) 0.044(6) 0.020(4) -0.013(4) -0.014(4)
C99 0.039(4) 0.056(6) 0.032(5) 0.013(4) -0.005(4) -0.011(4)
C100 0.036(4) 0.013(3) 0.009(3) 0.002(3) -0.004(3) -0.004(3)
C101 0.031(3) 0.020(4) 0.012(3) -0.002(3) 0.003(3) -0.008(3)
C102 0.029(3) 0.013(3) 0.015(3) -0.001(3) -0.009(3) -0.005(3)
C103 0.030(3) 0.012(3) 0.018(4) -0.001(3) -0.007(3) -0.005(3)
C104 0.028(3) 0.019(4) 0.012(3) -0.004(3) -0.002(3) -0.004(3)
C105 0.024(3) 0.025(4) 0.016(3) -0.004(3) -0.007(3) 0.000(3)
C106 0.027(3) 0.023(4) 0.013(3) 0.001(3) -0.009(3) -0.006(3)
C107 0.037(4) 0.019(4) 0.024(4) 0.001(3) -0.001(3) -0.011(3)
C108 0.026(4) 0.045(4) 0.028(4) -0.006(4) -0.002(3) -0.012(3)
C109 0.023(4) 0.047(5) 0.032(4) -0.006(4) -0.005(3) 0.004(3)
C110 0.033(4) 0.035(4) 0.035(5) -0.006(4) -0.008(4) 0.003(3)
C111 0.028(3) 0.027(4) 0.026(4) -0.003(3) 0.002(3) -0.011(3)
C112 0.021(3) 0.022(4) 0.018(3) 0.001(3) -0.007(3) -0.004(3)
C113 0.027(4) 0.022(4) 0.029(4) 0.000(3) -0.006(3) -0.005(3)
C114 0.037(4) 0.021(4) 0.042(5) 0.006(3) -0.003(4) -0.010(3)
C115 0.024(4) 0.039(4) 0.031(4) 0.007(3) 0.003(3) -0.013(3)
C116 0.023(4) 0.034(4) 0.030(4) -0.005(4) 0.003(3) 0.002(3)
C117 0.021(4) 0.021(4) 0.030(4) 0.002(3) -0.002(3) -0.004(3)

loop_
_atom_type_symbol
_atom_type_description
_atom_type_scat_dispersion_real
_atom_type_scat_dispersion_imag
_atom_type_scat_source
C C 0.0033 0.0016 'International Tables Vol C Tables 4.2.6.8 and 6.1.1.4'
H H 0.0000 0.0000 'International Tables Vol C Tables 4.2.6.8 and 6.1.1.4'
B B 0.0013 0.0007 'International Tables Vol C Tables 4.2.6.8 and 6.1.1.4'
Cl Cl 0.1484 0.1585 'International Tables Vol C Tables 4.2.6.8 and 6.1.1.4'
Fe Fe 0.3463 0.8444 'International Tables Vol C Tables 4.2.6.8 and 6.1.1.4'
P P 0.1023 0.0942 'International Tables Vol C Tables 4.2.6.8 and 6.1.1.4'
Tl Tl -2.8358 9.6688 'International Tables Vol C Tables 4.2.6.8 and 6.1.1.4'

loop_
_geom_angle_atom_site_label_1
_geom_angle_atom_site_label_2
_geom_angle_atom_site_label_3
_geom_angle
Cl Fe P3 127.61(9)
Cl Fe P2 115.54(9)
P3 Fe P2 91.21(7)
Cl Fe P1 127.49(9)
P3 Fe P1 91.91(8)
P2 Fe P1 93.25(8)
P2 Tl1 P3 70.6(4)
P2 Tl1 P1 71.0(4)
P3 Tl1 P1 68.8(4)
C7 P1 C10 106.0(3)
C7 P1 C28 107.5(3)
C10 P1 C28 104.4(3)
C7 P1 Fe 105.9(2)
C10 P1 Fe 127.6(2)
C28 P1 Fe 104.2(2)
C7 P1 Tl1 118.6(3)
C10 P1 Tl1 118.5(3)
C28 P1 Tl1 100.2(3)
Fe P1 Tl1 12.8(2)
C8 P2 C46 108.4(3)
C8 P2 C64 107.3(3)
C46 P2 C64 100.2(3)
C8 P2 Fe 107.1(2)
C46 P2 Fe 119.9(2)
C64 P2 Fe 113.3(2)
C8 P2 Tl1 123.5(4)
C46 P2 Tl1 107.2(3)
C64 P2 Tl1 107.8(3)
Fe P2 Tl1 16.8(3)
C9 P3 C100 106.6(3)
C9 P3 C82 108.1(3)
C100 P3 C82 105.3(3)
C9 P3 Fe 105.9(2)
C100 P3 Fe 110.8(2)
C82 P3 Fe 119.5(2)
C9 P3 Tl1 118.9(3)
C100 P3 Tl1 110.8(3)
C82 P3 Tl1 106.3(3)
Fe P3 Tl1 14.9(3)
C1 B1 C1A 6.6(15)
C1 B1 C9 110.1(6)
C1A B1 C9 103.8(13)
C1 B1 C8 106.8(6)
C1A B1 C8 111.7(13)
C9 B1 C8 110.3(6)
C1 B1 C7 107.8(6)
C1A B1 C7 109.0(12)
C9 B1 C7 110.9(6)
C8 B1 C7 110.9(6)
C2 C1 C6 113.1(9)
C2 C1 B1 125.6(8)
C6 C1 B1 121.2(8)
C1 C2 C3 125.9(10)
C1 C2 H2 117.1
C3 C2 H2 117.1
C4 C3 C2 118.2(11)
C4 C3 H3 120.9
C2 C3 H3 120.9
C3 C4 C5 119.7(11)
C3 C4 H4 120.2
C5 C4 H4 120.2
C4 C5 C6 119.9(11)
C4 C5 H5 120.0
C6 C5 H5 120.0
C5 C6 C1 123.2(10)
C5 C6 H6 118.4
C1 C6 H6 118.4
C2A C1A C6A 113(2)
C2A C1A B1 124.2(18)
C6A C1A B1 122.4(19)
C1A C2A C3A 125(2)
C1A C2A H2A 117.7
C3A C2A H2A 117.7
C4A C3A C2A 118(2)
C4A C3A H3A 120.8
C2A C3A H3A 120.8
C3A C4A C5A 121(2)
C3A C4A H4A 119.6
C5A C4A H4A 119.6
C4A C5A C6A 118(2)
C4A C5A H5A 120.8
C6A C5A H5A 120.8
C5A C6A C1A 125(2)
C5A C6A H6A 117.7
C1A C6A H6A 117.7
B1 C7 P1 118.8(5)
B1 C7 H7A 107.6
P1 C7 H7A 107.6
B1 C7 H7B 107.6
P1 C7 H7B 107.6
H7A C7 H7B 107.0
B1 C8 P2 116.6(5)
B1 C8 H8A 108.1
P2 C8 H8A 108.1
B1 C8 H8B 108.1
P2 C8 H8B 108.1
H8A C8 H8B 107.3
B1 C9 P3 118.8(5)
B1 C9 H9A 107.6
P3 C9 H9A 107.6
B1 C9 H9B 107.6
P3 C9 H9B 107.6
H9A C9 H9B 107.1
C11 C10 C15 119.3(6)
C11 C10 P1 120.5(5)
C15 C10 P1 120.0(5)
C10 C11 C12 121.8(6)
C10 C11 H11 119.1
C12 C11 H11 119.1
C11 C12 C13 117.4(6)
C11 C12 C16 120.5(6)
C13 C12 C16 122.1(6)
C14 C13 C12 122.3(7)
C14 C13 H13 118.8
C12 C13 H13 118.8
C13 C14 C15 119.3(6)
C13 C14 C22 120.2(7)
C15 C14 C22 120.3(7)
C10 C15 C14 119.7(6)
C10 C15 H15 120.2
C14 C15 H15 120.2
C17 C16 C21 119.0(7)
C17 C16 C12 121.1(6)
C21 C16 C12 119.9(6)
C16 C17 C18 120.9(7)
C16 C17 H17 119.5
C18 C17 H17 119.5
C19 C18 C17 119.1(7)
C19 C18 H18 120.4
C17 C18 H18 120.4
C20 C19 C18 120.9(7)
C20 C19 H19 119.5
C18 C19 H19 119.5
C19 C20 C21 120.2(7)
C19 C20 H20 119.9
C21 C20 H20 119.9
C20 C21 C16 119.8(7)
C20 C21 H21 120.1
C16 C21 H21 120.1
C27 C22 C23 118.6(7)
C27 C22 C14 121.9(7)
C23 C22 C14 119.5(7)
C24 C23 C22 122.1(9)
C24 C23 H23 118.9
C22 C23 H23 118.9
C25 C24 C23 118.8(9)
C25 C24 H24 120.6
C23 C24 H24 120.6
C24 C25 C26 121.5(8)
C24 C25 H25 119.2
C26 C25 H25 119.2
C27 C26 C25 117.3(9)
C27 C26 H26 121.3
C25 C26 H26 121.3
C22 C27 C26 121.6(8)
C22 C27 H27 119.2
C26 C27 H27 119.2
C33 C28 C29 120.1(6)
C33 C28 P1 117.7(5)
C29 C28 P1 121.9(5)
C30 C29 C28 121.5(6)
C30 C29 H29 119.3
C28 C29 H29 119.3
C29 C30 C31 117.5(6)
C29 C30 C34 121.8(6)
C31 C30 C34 120.6(6)
C32 C31 C30 123.1(6)
C32 C31 H31 118.5
C30 C31 H31 118.5
C31 C32 C33 116.8(6)
C31 C32 C40 121.8(6)
C33 C32 C40 121.3(6)
C28 C33 C32 120.8(6)
C28 C33 H33 119.6
C32 C33 H33 119.6
C39 C34 C35 117.4(7)
C39 C34 C30 120.2(6)
C35 C34 C30 122.3(7)
C36 C35 C34 120.3(8)
C36 C35 H35 119.9
C34 C35 H35 119.9
C37 C36 C35 121.4(9)
C37 C36 H36 119.3
C35 C36 H36 119.3
C36 C37 C38 119.5(8)
C36 C37 H37 120.3
C38 C37 H37 120.3
C37 C38 C39 120.4(9)
C37 C38 H38 119.8
C39 C38 H38 119.8
C38 C39 C34 121.0(8)
C38 C39 H39 119.5
C34 C39 H39 119.5
C45 C40 C41 118.0(7)
C45 C40 C32 121.7(7)
C41 C40 C32 120.3(7)
C42 C41 C40 120.2(8)
C42 C41 H41 119.9
C40 C41 H41 119.9
C43 C42 C41 121.7(9)
C43 C42 H42 119.1
C41 C42 H42 119.1
C42 C43 C44 119.9(8)
C42 C43 H43 120.0
C44 C43 H43 120.0
C43 C44 C45 119.6(9)
C43 C44 H44 120.2
C45 C44 H44 120.2
C40 C45 C44 120.6(8)
C40 C45 H45 119.7
C44 C45 H45 119.7
C51 C46 C47 119.5(6)
C51 C46 P2 119.3(5)
C47 C46 P2 120.9(5)
C46 C47 C48 121.1(6)
C46 C47 H47 119.5
C48 C47 H47 119.5
C49 C48 C47 118.2(7)
C49 C48 C52 123.3(6)
C47 C48 C52 118.4(6)
C48 C49 C50 121.9(7)
C48 C49 H49 119.0
C50 C49 H49 119.0
C51 C50 C49 118.3(6)
C51 C50 C58 120.3(7)
C49 C50 C58 121.4(7)
C46 C51 C50 120.9(7)
C46 C51 H51 119.5
C50 C51 H51 119.5
C53 C52 C57 117.8(7)
C53 C52 C48 121.6(6)
C57 C52 C48 120.6(6)
C54 C53 C52 121.8(7)
C54 C53 H53 119.1
C52 C53 H53 119.1
C53 C54 C55 120.1(7)
C53 C54 H54 120.0
C55 C54 H54 120.0
C54 C55 C56 119.9(7)
C54 C55 H55 120.1
C56 C55 H55 120.1
C55 C56 C57 120.2(7)
C55 C56 H56 119.9
C57 C56 H56 119.9
C56 C57 C52 120.3(7)
C56 C57 H57 119.9
C52 C57 H57 119.9
C63 C58 C59 117.6(7)
C63 C58 C50 122.5(7)
C59 C58 C50 119.9(7)
C60 C59 C58 121.3(8)
C60 C59 H59 119.4
C58 C59 H59 119.4
C59 C60 C61 119.4(9)
C59 C60 H60 120.3
C61 C60 H60 120.3
C62 C61 C60 120.2(8)
C62 C61 H61 119.9
C60 C61 H61 119.9
C61 C62 C63 119.5(8)
C61 C62 H62 120.2
C63 C62 H62 120.2
C58 C63 C62 122.0(9)
C58 C63 H63 119.0
C62 C63 H63 119.0
C69 C64 C65 119.0(6)
C69 C64 P2 119.5(5)
C65 C64 P2 121.4(5)
C64 C65 C66 120.8(7)
C64 C65 H65 119.6
C66 C65 H65 119.6
C67 C66 C65 118.9(6)
C67 C66 C70 121.2(7)
C65 C66 C70 119.9(7)
C66 C67 C68 121.3(7)
C66 C67 H67 119.4
C68 C67 H67 119.4
C69 C68 C67 118.1(7)
C69 C68 C76 120.8(6)
C67 C68 C76 121.0(6)
C64 C69 C68 121.7(6)
C64 C69 H69 119.2
C68 C69 H69 119.2
C75 C70 C71 117.8(7)
C75 C70 C66 122.1(8)
C71 C70 C66 120.1(7)
C72 C71 C70 121.5(9)
C72 C71 H71 119.3
C70 C71 H71 119.3
C73 C72 C71 119.6(10)
C73 C72 H72 120.2
C71 C72 H72 120.2
C72 C73 C74 121.2(9)
C72 C73 H73 119.4
C74 C73 H73 119.4
C73 C74 C75 118.3(9)
C73 C74 H74 120.9
C75 C74 H74 120.9
C70 C75 C74 121.4(9)
C70 C75 H75 119.3
C74 C75 H75 119.3
C81 C76 C77 117.5(7)
C81 C76 C68 121.1(7)
C77 C76 C68 121.5(7)
C78 C77 C76 121.4(7)
C78 C77 H77 119.3
C76 C77 H77 119.3
C77 C78 C79 120.6(7)
C77 C78 H78 119.7
C79 C78 H78 119.7
C78 C79 C80 118.6(7)
C78 C79 H79 120.7
C80 C79 H79 120.7
C81 C80 C79 120.0(7)
C81 C80 H80 120.0
C79 C80 H80 120.0
C80 C81 C76 122.0(7)
C80 C81 H81 119.0
C76 C81 H81 119.0
C87 C82 C83 118.6(7)
C87 C82 P3 120.0(5)
C83 C82 P3 121.4(6)
C84 C83 C82 121.7(7)
C84 C83 H83 119.2
C82 C83 H83 119.2
C85 C84 C83 118.4(7)
C85 C84 C88 120.7(7)
C83 C84 C88 120.8(7)
C84 C85 C86 121.7(7)
C84 C85 H85 119.1
C86 C85 H85 119.1
C87 C86 C85 117.5(7)
C87 C86 C94 121.2(7)
C85 C86 C94 121.3(7)
C82 C87 C86 122.1(7)
C82 C87 H87 119.0
C86 C87 H87 119.0
C89 C88 C93 119.3(7)
C89 C88 C84 119.8(7)
C93 C88 C84 120.9(8)
C88 C89 C90 120.5(8)
C88 C89 H89 119.7
C90 C89 H89 119.7
C91 C90 C89 119.2(9)
C91 C90 H90 120.4
C89 C90 H90 120.4
C92 C91 C90 120.4(8)
C92 C91 H91 119.8
C90 C91 H91 119.8
C91 C92 C93 120.9(9)
C91 C92 H92 119.6
C93 C92 H92 119.6
C92 C93 C88 119.8(9)
C92 C93 H93 120.1
C88 C93 H93 120.1
C95 C94 C99 117.7(8)
C95 C94 C86 120.5(8)
C99 C94 C86 121.8(8)
C94 C95 C96 121.6(9)
C94 C95 H95 119.2
C96 C95 H95 119.2
C97 C96 C95 119.8(10)
C97 C96 H96 120.1
C95 C96 H96 120.1
C96 C97 C98 120.1(9)
C96 C97 H97 119.9
C98 C97 H97 119.9
C97 C98 C99 120.5(9)
C97 C98 H98 119.8
C99 C98 H98 119.8
C98 C99 C94 120.3(9)
C98 C99 H99 119.8
C94 C99 H99 119.8
C105 C100 C101 118.4(6)
C105 C100 P3 120.6(5)
C101 C100 P3 120.9(5)
C102 C101 C100 121.9(6)
C102 C101 H101 119.1
C100 C101 H101 119.1
C101 C102 C103 118.0(6)
C101 C102 C106 120.0(6)
C103 C102 C106 122.0(6)
C104 C103 C102 121.5(6)
C104 C103 H103 119.2
C102 C103 H103 119.2
C105 C104 C103 118.2(6)
C105 C104 C112 122.5(6)
C103 C104 C112 119.0(6)
C100 C105 C104 122.0(6)
C100 C105 H105 119.0
C104 C105 H105 119.0
C111 C106 C107 118.9(6)
C111 C106 C102 120.3(6)
C107 C106 C102 120.8(6)
C106 C107 C108 120.3(7)
C106 C107 H107 119.9
C108 C107 H107 119.9
C109 C108 C107 120.1(7)
C109 C108 H108 119.9
C107 C108 H108 119.9
C108 C109 C110 120.1(7)
C108 C109 H109 119.9
C110 C109 H109 119.9
C109 C110 C111 120.8(7)
C109 C110 H110 119.6
C111 C110 H110 119.6
C110 C111 C106 119.8(7)
C110 C111 H111 120.1
C106 C111 H111 120.1
C113 C112 C117 118.4(6)
C113 C112 C104 121.2(6)
C117 C112 C104 120.3(6)
C114 C113 C112 121.1(7)
C114 C113 H113 119.4
C112 C113 H113 119.4
C113 C114 C115 120.7(7)
C113 C114 H114 119.6
C115 C114 H114 119.6
C114 C115 C116 119.1(7)
C114 C115 H115 120.4
C116 C115 H115 120.4
C117 C116 C115 120.2(7)
C117 C116 H116 119.9
C115 C116 H116 119.9
C116 C117 C112 120.2(7)
C116 C117 H117 119.9
C112 C117 H117 119.9

loop_
_geom_bond_atom_site_label_1
_geom_bond_atom_site_label_2
_geom_bond_distance
Fe Cl 2.202(2)
Fe P3 2.408(2)
Fe P2 2.427(2)
Fe P1 2.456(2)
Tl1 P2 2.944(15)
Tl1 P3 3.031(15)
Tl1 P1 3.159(15)
P1 C7 1.805(7)
P1 C10 1.834(7)
P1 C28 1.839(7)
P2 C8 1.807(7)
P2 C46 1.829(7)
P2 C64 1.834(7)
P3 C9 1.811(7)
P3 C100 1.818(7)
P3 C82 1.821(7)
B1 C1 1.636(12)
B1 C1A 1.638(19)
B1 C9 1.664(11)
B1 C8 1.664(10)
B1 C7 1.682(10)
C1 C2 1.382(11)
C1 C6 1.407(11)
C2 C3 1.387(12)
C2 H2 0.9500
C3 C4 1.374(13)
C3 H3 0.9500
C4 C5 1.378(14)
C4 H4 0.9500
C5 C6 1.391(12)
C5 H5 0.9500
C6 H6 0.9500
C1A C2A 1.394(16)
C1A C6A 1.396(16)
C2A C3A 1.394(18)
C2A H2A 0.9500
C3A C4A 1.375(18)
C3A H3A 0.9500
C4A C5A 1.376(18)
C4A H4A 0.9500
C5A C6A 1.390(18)
C5A H5A 0.9500
C6A H6A 0.9500
C7 H7A 0.9900
C7 H7B 0.9900
C8 H8A 0.9900
C8 H8B 0.9900
C9 H9A 0.9900
C9 H9B 0.9900
C10 C11 1.385(9)
C10 C15 1.403(9)
C11 C12 1.405(9)
C11 H11 0.9500
C12 C13 1.409(10)
C12 C16 1.492(10)
C13 C14 1.365(10)
C13 H13 0.9500
C14 C15 1.420(10)
C14 C22 1.495(10)
C15 H15 0.9500
C16 C17 1.381(10)
C16 C21 1.396(10)
C17 C18 1.388(10)
C17 H17 0.9500
C18 C19 1.376(11)
C18 H18 0.9500
C19 C20 1.367(11)
C19 H19 0.9500
C20 C21 1.387(10)
C20 H20 0.9500
C21 H21 0.9500
C22 C27 1.372(11)
C22 C23 1.389(11)
C23 C24 1.368(11)
C23 H23 0.9500
C24 C25 1.367(13)
C24 H24 0.9500
C25 C26 1.417(13)
C25 H25 0.9500
C26 C27 1.395(11)
C26 H26 0.9500
C27 H27 0.9500
C28 C33 1.385(9)
C28 C29 1.387(9)
C29 C30 1.379(9)
C29 H29 0.9500
C30 C31 1.409(9)
C30 C34 1.462(9)
C31 C32 1.391(9)
C31 H31 0.9500
C32 C33 1.416(9)
C32 C40 1.481(9)
C33 H33 0.9500
C34 C39 1.402(10)
C34 C35 1.404(10)
C35 C36 1.371(11)
C35 H35 0.9500
C36 C37 1.370(13)
C36 H36 0.9500
C37 C38 1.369(13)
C37 H37 0.9500
C38 C39 1.379(11)
C38 H38 0.9500
C39 H39 0.9500
C40 C45 1.379(10)
C40 C41 1.404(10)
C41 C42 1.364(10)
C41 H41 0.9500
C42 C43 1.351(12)
C42 H42 0.9500
C43 C44 1.371(13)
C43 H43 0.9500
C44 C45 1.402(10)
C44 H44 0.9500
C45 H45 0.9500
C46 C51 1.383(10)
C46 C47 1.386(9)
C47 C48 1.400(9)
C47 H47 0.9500
C48 C49 1.384(9)
C48 C52 1.477(10)
C49 C50 1.397(10)
C49 H49 0.9500
C50 C51 1.396(10)
C50 C58 1.490(10)
C51 H51 0.9500
C52 C53 1.382(10)
C52 C57 1.395(10)
C53 C54 1.367(10)
C53 H53 0.9500
C54 C55 1.368(10)
C54 H54 0.9500
C55 C56 1.374(10)
C55 H55 0.9500
C56 C57 1.386(10)
C56 H56 0.9500
C57 H57 0.9500
C58 C63 1.378(11)
C58 C59 1.414(11)
C59 C60 1.367(11)
C59 H59 0.9500
C60 C61 1.402(12)
C60 H60 0.9500
C61 C62 1.376(12)
C61 H61 0.9500
C62 C63 1.380(11)
C62 H62 0.9500
C63 H63 0.9500
C64 C69 1.389(9)
C64 C65 1.389(9)
C65 C66 1.399(10)
C65 H65 0.9500
C66 C67 1.384(10)
C66 C70 1.483(10)
C67 C68 1.405(10)
C67 H67 0.9500
C68 C69 1.389(9)
C68 C76 1.483(10)
C69 H69 0.9500
C70 C75 1.389(11)
C70 C71 1.391(12)
C71 C72 1.376(12)
C71 H71 0.9500
C72 C73 1.368(14)
C72 H72 0.9500
C73 C74 1.385(14)
C73 H73 0.9500
C74 C75 1.398(11)
C74 H74 0.9500
C75 H75 0.9500
C76 C81 1.384(10)
C76 C77 1.404(10)
C77 C78 1.370(10)
C77 H77 0.9500
C78 C79 1.397(11)
C78 H78 0.9500
C79 C80 1.399(11)
C79 H79 0.9500
C80 C81 1.380(10)
C80 H80 0.9500
C81 H81 0.9500
C82 C87 1.367(10)
C82 C83 1.394(9)
C83 C84 1.383(10)
C83 H83 0.9500
C84 C85 1.382(10)
C84 C88 1.497(10)
C85 C86 1.401(10)
C85 H85 0.9500
C86 C87 1.398(10)
C86 C94 1.470(11)
C87 H87 0.9500
C88 C89 1.387(11)
C88 C93 1.396(11)
C89 C90 1.408(11)
C89 H89 0.9500
C90 C91 1.378(13)
C90 H90 0.9500
C91 C92 1.378(13)
C91 H91 0.9500
C92 C93 1.383(11)
C92 H92 0.9500
C93 H93 0.9500
C94 C95 1.388(12)
C94 C99 1.413(11)
C95 C96 1.388(11)
C95 H95 0.9500
C96 C97 1.374(13)
C96 H96 0.9500
C97 C98 1.383(13)
C97 H97 0.9500
C98 C99 1.383(12)
C98 H98 0.9500
C99 H99 0.9500
C100 C105 1.388(9)
C100 C101 1.401(9)
C101 C102 1.396(9)
C101 H101 0.9500
C102 C103 1.405(9)
C102 C106 1.480(9)
C103 C104 1.403(9)
C103 H103 0.9500
C104 C105 1.395(9)
C104 C112 1.494(9)
C105 H105 0.9500
C106 C111 1.391(9)
C106 C107 1.394(9)
C107 C108 1.392(10)
C107 H107 0.9500
C108 C109 1.364(11)
C108 H108 0.9500
C109 C110 1.374(10)
C109 H109 0.9500
C110 C111 1.386(10)
C110 H110 0.9500
C111 H111 0.9500
C112 C113 1.382(9)
C112 C117 1.390(9)
C113 C114 1.364(10)
C113 H113 0.9500
C114 C115 1.369(10)
C114 H114 0.9500
C115 C116 1.387(10)
C115 H115 0.9500
C116 C117 1.380(10)
C116 H116 0.9500
C117 H117 0.9500
